data_7013247
loop_
_publ_author_name
'Vojt\<ech Kub\'i\<cek'
'Pavel Vojt\'i\<sek'
'Jakub Rudovsk\'y'
'Petr Hermann'
'Ivan Luke\<s'

_publ_section_title
;
 Complexes of divalent transition metal ions with
 bis(aminomethyl)phosphinic acid in aqueous solution and in the solid
 state
;
_journal_issue 20
_journal_name_full 'Dalton Trans.'
_journal_page_first 3927
_journal_page_last 3938
_journal_paper_doi 10.1039/b305844a
_journal_year 2003
_chemical_formula_moiety (Mn((H3NCH2)2P(O)OH)2(H2O)2Cl2)Cl2
_chemical_formula_sum 'C4 H24 Cl4 Mn N4 O6 P2'
_chemical_formula_weight 482.95
_chemical_name_common 'all-trans-(Mn(H2L-O)2(H2O)2Cl2)Cl2 (L = (H2NCH2)2P(O)OH )'
_chemical_name_systematic
;
all-trans-(Mn(H2L-O)2(H2O)2Cl2)Cl2 (L = (H2NCH2)2P(O)OH )
;
_space_group_IT_number 14
_symmetry_cell_setting monoclinic
_symmetry_Int_Tables_number 14
_symmetry_space_group_name_Hall '-P 2yn'
_symmetry_space_group_name_H-M 'P 1 21/n 1'
_atom_sites_solution_hydrogens geom
_atom_sites_solution_primary direct
_atom_sites_solution_secondary difmap
_audit_creation_method SHELXL-97
_cell_angle_alpha 90.00
_cell_angle_beta 103.325(4)
_cell_angle_gamma 90.00
_cell_formula_units_Z 2
_cell_length_a 8.3320(4)
_cell_length_b 7.9230(4)
_cell_length_c 13.3980(8)
_cell_measurement_reflns_used 'all data (CCD)'
_cell_measurement_temperature 293(2)
_cell_measurement_theta_max 28.33
_cell_measurement_theta_min 3.01
_cell_volume 860.65(8)
_computing_cell_refinement 'COLLECT and DENZO'
_computing_data_collection 'COLLECT (Hooft, 1998) and DENZO (Otwinowski & Minor, 1997)'
_computing_data_reduction 'COLLECT and DENZO'
_computing_structure_refinement 'SHELXL-97 (Sheldrick, 1997)'
_computing_structure_solution 'SIR92 (Altomare et al., 1994)'
_diffrn_ambient_temperature 293(2)
_diffrn_detector_area_resol_mean 9.091
_diffrn_measured_fraction_theta_full 0.948
_diffrn_measured_fraction_theta_max 0.948
_diffrn_measurement_device_type 'Nonius KappaCCD area detector'
_diffrn_measurement_method '\f and \w scans to fill the Ewald sphere'
_diffrn_radiation_monochromator graphite
_diffrn_radiation_source 'fine-focus sealed tube'
_diffrn_radiation_type MoK\a
_diffrn_radiation_wavelength 0.71070
_diffrn_reflns_av_R_equivalents 0.0245
_diffrn_reflns_av_sigmaI/netI 0.0362
_diffrn_reflns_limit_h_max 11
_diffrn_reflns_limit_h_min 0
_diffrn_reflns_limit_k_max 10
_diffrn_reflns_limit_k_min -10
_diffrn_reflns_limit_l_max 16
_diffrn_reflns_limit_l_min -17
_diffrn_reflns_number 5048
_diffrn_reflns_theta_full 28.33
_diffrn_reflns_theta_max 28.33
_diffrn_reflns_theta_min 3.01
_exptl_absorpt_coefficient_mu 1.600
_exptl_crystal_colour 'pale pink'
_exptl_crystal_density_diffrn 1.864
_exptl_crystal_density_method 'not measured'
_exptl_crystal_description irregular
_exptl_crystal_F_000 494
_exptl_crystal_size_max 0.35
_exptl_crystal_size_mid 0.3
_exptl_crystal_size_min 0.3
_refine_diff_density_max 0.596
_refine_diff_density_min -0.461
_refine_diff_density_rms 0.140
_refine_ls_extinction_coef 0.064(5)
_refine_ls_extinction_expression Fc^*^=kFc[1+0.001xFc^2^\l^3^/sin(2\q)]^-1/4^
_refine_ls_extinction_method SHELXL
_refine_ls_goodness_of_fit_ref 1.217
_refine_ls_hydrogen_treatment mixed
_refine_ls_matrix_type full
_refine_ls_number_parameters 146
_refine_ls_number_reflns 2038
_refine_ls_number_restraints 0
_refine_ls_restrained_S_all 1.217
_refine_ls_R_factor_all 0.0326
_refine_ls_R_factor_gt 0.0291
_refine_ls_shift/su_max 0.000
_refine_ls_shift/su_mean 0.000
_refine_ls_structure_factor_coef Fsqd
_refine_ls_weighting_details 'calc w=1/[\s^2^(Fo^2^)+(0.0400P)^2^+0.1402P] where P=(Fo^2^+2Fc^2^)/3'
_refine_ls_weighting_scheme calc
_refine_ls_wR_factor_gt 0.0803
_refine_ls_wR_factor_ref 0.0833
_reflns_number_gt 1852
_reflns_number_total 2038
_reflns_threshold_expression >2sigma(I)
_cod_data_source_file b305844a.txt
_cod_data_source_block m6end
_cod_original_sg_symbol_H-M P2(1)/n
_cod_database_code 7013247

loop_
_symmetry_equiv_pos_as_xyz
'x, y, z'
'-x+1/2, y+1/2, -z+1/2'
'-x, -y, -z'
'x-1/2, -y-1/2, z-1/2'

loop_
_atom_site_label
_atom_site_type_symbol
_atom_site_fract_x
_atom_site_fract_y
_atom_site_fract_z
_atom_site_U_iso_or_equiv
_atom_site_adp_type
_atom_site_occupancy
_atom_site_symmetry_multiplicity
_atom_site_calc_flag
_atom_site_refinement_flags
_atom_site_disorder_assembly
_atom_site_disorder_group
Mn Mn 0.5000 0.5000 0.5000 0.01787(14) Uani 1 2 d S . .
Cl1 Cl 0.74188(6) 0.48244(5) 0.41732(4) 0.02755(15) Uani 1 1 d . . .
O3W O 0.47020(17) 0.22140(16) 0.48897(10) 0.0303(3) Uani 1 1 d . . .
H1W H 0.407(6) 0.164(6) 0.540(3) 0.152(18) Uiso 1 1 d . . .
H2W H 0.466(4) 0.159(5) 0.431(3) 0.100(12) Uiso 1 1 d . . .
P P 0.17233(5) 0.51096(4) 0.28533(3) 0.01537(14) Uani 1 1 d . . .
O1 O 0.34482(13) 0.54068(14) 0.34848(9) 0.0207(2) Uani 1 1 d . . .
O2 O 0.15234(16) 0.48637(13) 0.17226(10) 0.0244(3) Uani 1 1 d . . .
C1 C 0.04533(19) 0.69050(19) 0.30525(13) 0.0217(3) Uani 1 1 d . . .
H11 H -0.053(3) 0.655(3) 0.3110(16) 0.033(5) Uiso 1 1 d . . .
H12 H 0.040(2) 0.766(3) 0.2460(16) 0.029(5) Uiso 1 1 d . . .
C2 C 0.08781(18) 0.32755(18) 0.33845(12) 0.0197(3) Uani 1 1 d . . .
H21 H 0.046(3) 0.358(2) 0.3966(17) 0.034(5) Uiso 1 1 d . . .
H22 H 0.177(3) 0.249(3) 0.3584(16) 0.033(5) Uiso 1 1 d . . .
N1 N 0.11653(18) 0.78495(18) 0.40075(11) 0.0247(3) Uani 1 1 d . . .
H11N H 0.149(3) 0.719(3) 0.4560(18) 0.044(6) Uiso 1 1 d . . .
H12N H 0.203(3) 0.850(3) 0.3893(17) 0.036(6) Uiso 1 1 d . . .
H13N H 0.039(3) 0.845(3) 0.4152(18) 0.045(6) Uiso 1 1 d . . .
N2 N -0.04759(17) 0.24445(17) 0.26309(11) 0.0240(3) Uani 1 1 d . . .
H21N H -0.124(3) 0.318(3) 0.2223(19) 0.050(7) Uiso 1 1 d . . .
H22N H -0.002(3) 0.183(3) 0.2146(18) 0.045(6) Uiso 1 1 d . . .
H23N H -0.107(3) 0.175(3) 0.2978(18) 0.045(6) Uiso 1 1 d . . .
Cl2 Cl 0.71407(6) 0.48914(5) 0.10576(4) 0.02687(15) Uani 1 1 d . . .

loop_
_atom_site_aniso_label
_atom_site_aniso_U_11
_atom_site_aniso_U_22
_atom_site_aniso_U_33
_atom_site_aniso_U_23
_atom_site_aniso_U_13
_atom_site_aniso_U_12
Mn 0.0164(2) 0.0203(2) 0.0169(2) 0.00216(10) 0.00372(15) 0.00177(10)
Cl1 0.0240(2) 0.0342(2) 0.0276(3) 0.00761(14) 0.01249(18) 0.00703(14)
O3W 0.0449(7) 0.0214(6) 0.0248(6) -0.0014(4) 0.0082(5) -0.0016(5)
P 0.0140(2) 0.0160(2) 0.0166(3) 0.00054(12) 0.00453(16) 0.00041(11)
O1 0.0165(5) 0.0242(5) 0.0207(6) 0.0025(4) 0.0029(4) -0.0007(4)
O2 0.0260(6) 0.0295(6) 0.0179(6) -0.0004(4) 0.0056(5) 0.0003(4)
C1 0.0181(7) 0.0196(7) 0.0268(8) 0.0012(6) 0.0041(6) 0.0026(5)
C2 0.0214(7) 0.0173(6) 0.0206(8) 0.0011(6) 0.0054(6) -0.0012(5)
N1 0.0290(7) 0.0224(6) 0.0242(7) -0.0004(5) 0.0092(6) 0.0070(6)
N2 0.0230(6) 0.0205(6) 0.0276(7) 0.0007(6) 0.0040(6) -0.0049(5)
Cl2 0.0253(3) 0.0251(2) 0.0303(3) 0.00323(14) 0.00655(18) 0.00229(13)

loop_
_atom_type_symbol
_atom_type_description
_atom_type_scat_dispersion_real
_atom_type_scat_dispersion_imag
_atom_type_scat_source
C C 0.0033 0.0016 'International Tables Vol C Tables 4.2.6.8 and 6.1.1.4'
H H 0.0000 0.0000 'International Tables Vol C Tables 4.2.6.8 and 6.1.1.4'
O O 0.0106 0.0060 'International Tables Vol C Tables 4.2.6.8 and 6.1.1.4'
P P 0.1023 0.0942 'International Tables Vol C Tables 4.2.6.8 and 6.1.1.4'
Cl Cl 0.1484 0.1585 'International Tables Vol C Tables 4.2.6.8 and 6.1.1.4'
Mn Mn 0.3368 0.7283 'International Tables Vol C Tables 4.2.6.8 and 6.1.1.4'
N N 0.0061 0.0033 'International Tables Vol C Tables 4.2.6.8 and 6.1.1.4'

loop_
_geom_angle_atom_site_label_1
_geom_angle_atom_site_label_2
_geom_angle_atom_site_label_3
_geom_angle
_geom_angle_site_symmetry_1
_geom_angle_site_symmetry_3
_geom_angle_publ_flag
O1 Mn O1 180.0 3_666 . ?
O1 Mn O3W 87.01(5) 3_666 . ?
O1 Mn O3W 92.99(5) . . ?
O1 Mn O3W 92.99(5) 3_666 3_666 ?
O1 Mn O3W 87.01(5) . 3_666 ?
O3W Mn O3W 180.00(7) . 3_666 ?
O1 Mn Cl1 92.22(3) 3_666 . ?
O1 Mn Cl1 87.78(3) . . ?
O3W Mn Cl1 90.25(4) . . ?
O3W Mn Cl1 89.75(4) 3_666 . ?
O1 Mn Cl1 87.78(3) 3_666 3_666 ?
O1 Mn Cl1 92.22(3) . 3_666 ?
O3W Mn Cl1 89.75(4) . 3_666 ?
O3W Mn Cl1 90.25(4) 3_666 3_666 ?
Cl1 Mn Cl1 180.0 . 3_666 ?
Mn O3W H1W 117(3) . . ?
Mn O3W H2W 125(2) . . ?
H1W O3W H2W 113(3) . . ?
O2 P O1 117.19(7) . . ?
O2 P C1 108.39(7) . . ?
O1 P C1 107.77(7) . . ?
O2 P C2 109.09(7) . . ?
O1 P C2 107.95(7) . . ?
C1 P C2 105.88(8) . . ?
P O1 Mn 142.04(7) . . ?
N1 C1 P 112.86(10) . . ?
N1 C1 H11 106.3(14) . . ?
P C1 H11 109.8(13) . . ?
N1 C1 H12 108.8(12) . . ?
P C1 H12 105.9(12) . . ?
H11 C1 H12 113.2(18) . . ?
N2 C2 P 112.85(11) . . ?
N2 C2 H21 107.7(12) . . ?
P C2 H21 111.3(12) . . ?
N2 C2 H22 108.6(12) . . ?
P C2 H22 106.5(12) . . ?
H21 C2 H22 110.0(18) . . ?
C1 N1 H11N 113.9(15) . . ?
C1 N1 H12N 108.0(14) . . ?
H11N N1 H12N 111(2) . . ?
C1 N1 H13N 107.6(16) . . ?
H11N N1 H13N 104(2) . . ?
H12N N1 H13N 112(2) . . ?
C2 N2 H21N 115.3(15) . . ?
C2 N2 H22N 109.1(14) . . ?
H21N N2 H22N 104.2(19) . . ?
C2 N2 H23N 109.4(14) . . ?
H21N N2 H23N 107(2) . . ?
H22N N2 H23N 112.2(19) . . ?

loop_
_geom_bond_atom_site_label_1
_geom_bond_atom_site_label_2
_geom_bond_distance
_geom_bond_site_symmetry_2
_geom_bond_publ_flag
Mn O1 2.1649(11) 3_666 ?
Mn O1 2.1649(11) . ?
Mn O3W 2.2224(13) . ?
Mn O3W 2.2224(13) 3_666 ?
Mn Cl1 2.5173(5) . ?
Mn Cl1 2.5173(5) 3_666 ?
O3W H1W 1.06(5) . ?
O3W H2W 0.91(4) . ?
P O2 1.4982(13) . ?
P O1 1.5087(11) . ?
P C1 1.8287(15) . ?
P C2 1.8290(15) . ?
C1 N1 1.483(2) . ?
C1 H11 0.88(2) . ?
C1 H12 0.99(2) . ?
C2 N2 1.4835(19) . ?
C2 H21 0.96(2) . ?
C2 H22 0.96(2) . ?
N1 H11N 0.89(2) . ?
N1 H12N 0.93(2) . ?
N1 H13N 0.86(3) . ?
N2 H21N 0.94(3) . ?
N2 H22N 0.96(2) . ?
N2 H23N 0.94(2) . ?
